data_7019584
loop_
_publ_author_name
'Bratsos, Ioannis'
'Mitri, Elisa'
'Ravalico, Francesco'
'Zangrando, Ennio'
'Gianferrara, Teresa'
'Bergamo, Alberta'
'Alessio, Enzo'

_publ_section_title
;
 New half sandwich Ru(ii) coordination compounds for anticancer activity.
;
_journal_issue 24
_journal_name_full 'Dalton transactions (Cambridge, England : 2003)'
_journal_page_first 7358
_journal_page_last 7371
_journal_paper_doi 10.1039/c2dt30654a
_journal_volume 41
_journal_year 2012
_chemical_formula_moiety 'C12 H16 Cl N O2 Ru S3'
_chemical_formula_sum 'C12 H16 Cl N O2 Ru S3'
_chemical_formula_weight 438.96
_chemical_name_systematic
;
?
;
_space_group_IT_number 61
_symmetry_cell_setting orthorhombic
_symmetry_space_group_name_Hall '-P 2ac 2ab'
_symmetry_space_group_name_H-M 'P b c a'
_atom_sites_solution_hydrogens geom
_atom_sites_solution_primary direct
_atom_sites_solution_secondary difmap
_audit_creation_method SHELXL-97
_cell_angle_alpha 90.00
_cell_angle_beta 90.00
_cell_angle_gamma 90.00
_cell_formula_units_Z 8
_cell_length_a 17.524(5)
_cell_length_b 14.026(3)
_cell_length_c 12.357(3)
_cell_measurement_temperature 293(2)
_cell_volume 3037.2(13)
_computing_cell_refinement 'Denzo (Otwinowski & Minor 1997)'
_computing_data_collection 'Nonius Xpress'
_computing_data_reduction 'Denzo and Scalepack (Otwinowski & Minor 1997)'
_computing_molecular_graphics 'Ortep3/windows (Farrugia,1997)'
_computing_publication_material 'Wingx 1.70.00 (Farrugia, 1999)'
_computing_structure_refinement 'SHELX97 (Sheldrick, 1998)'
_computing_structure_solution 'SHELX97 (Sheldrick, 1998)'
_diffrn_ambient_temperature 293(2)
_diffrn_measured_fraction_theta_full 0.989
_diffrn_measured_fraction_theta_max 0.989
_diffrn_measurement_device_type 'Enraf-Nonius dip1030 image plate diffractometer'
_diffrn_measurement_method '\f-scans with narrow frames'
_diffrn_radiation_monochromator graphite
_diffrn_radiation_source 'fine-focus sealed tube'
_diffrn_radiation_type Mok\a
_diffrn_radiation_wavelength 0.71073
_diffrn_reflns_av_R_equivalents 0.0816
_diffrn_reflns_av_sigmaI/netI 0.0875
_diffrn_reflns_limit_h_max 21
_diffrn_reflns_limit_h_min -22
_diffrn_reflns_limit_k_max 16
_diffrn_reflns_limit_k_min -17
_diffrn_reflns_limit_l_max 15
_diffrn_reflns_limit_l_min -15
_diffrn_reflns_number 15177
_diffrn_reflns_theta_full 27.09
_diffrn_reflns_theta_max 27.09
_diffrn_reflns_theta_min 3.20
_exptl_absorpt_coefficient_mu 1.619
_exptl_absorpt_correction_T_max 0.8327
_exptl_absorpt_correction_T_min 0.6397
_exptl_absorpt_correction_type refdelf
_exptl_absorpt_process_details
;
Parkin S,Moezzi B & Hope H, (1995) J. Appl. Cryst. 28, 53-56
Quadratic fit to sin(theta)/lambda - 18 parameters
;
_exptl_crystal_colour yellow
_exptl_crystal_density_diffrn 1.920
_exptl_crystal_density_method 'not measured'
_exptl_crystal_description block
_exptl_crystal_F_000 1760
_exptl_crystal_size_max 0.23
_exptl_crystal_size_mid 0.16
_exptl_crystal_size_min 0.13
_refine_diff_density_max 0.574
_refine_diff_density_min -0.796
_refine_diff_density_rms 0.100
_refine_ls_extinction_method none
_refine_ls_goodness_of_fit_ref 0.898
_refine_ls_hydrogen_treatment constr
_refine_ls_matrix_type full
_refine_ls_number_parameters 181
_refine_ls_number_reflns 3309
_refine_ls_number_restraints 0
_refine_ls_restrained_S_all 0.898
_refine_ls_R_factor_all 0.0907
_refine_ls_R_factor_gt 0.0405
_refine_ls_shift/su_max 0.001
_refine_ls_shift/su_mean 0.000
_refine_ls_structure_factor_coef Fsqd
_refine_ls_weighting_details 'calc w=1/[\s^2^(Fo^2^)+(0.0521P)^2^+0.0000P] where P=(Fo^2^+2Fc^2^)/3'
_refine_ls_weighting_scheme calc
_refine_ls_wR_factor_gt 0.0907
_refine_ls_wR_factor_ref 0.1040
_reflns_number_gt 1589
_reflns_number_total 3309
_reflns_threshold_expression >2sigma(I)
_cod_data_source_file c2dt30654a.txt
_cod_data_source_block 7
_cod_original_sg_symbol_H-M 'P bca'
_cod_database_code 7019584

loop_
_symmetry_equiv_pos_as_xyz
'x, y, z'
'-x+1/2, -y, z+1/2'
'x+1/2, -y+1/2, -z'
'-x, y+1/2, -z+1/2'
'-x, -y, -z'
'x-1/2, y, -z-1/2'
'-x-1/2, y-1/2, z'
'x, -y-1/2, z-1/2'

loop_
_atom_site_label
_atom_site_type_symbol
_atom_site_fract_x
_atom_site_fract_y
_atom_site_fract_z
_atom_site_U_iso_or_equiv
_atom_site_adp_type
_atom_site_occupancy
_atom_site_symmetry_multiplicity
_atom_site_calc_flag
_atom_site_refinement_flags
Ru Ru 0.16454(3) 0.41419(3) 0.39001(3) 0.04796(16) Uani 1 1 d .
S1 S 0.26987(10) 0.51051(12) 0.39833(14) 0.0704(5) Uani 1 1 d .
S2 S 0.20437(10) 0.34712(10) 0.54525(12) 0.0607(4) Uani 1 1 d .
S3 S 0.10006(10) 0.52442(11) 0.48931(13) 0.0652(5) Uani 1 1 d .
Cl1 Cl 0.24211(10) 0.30698(12) 0.27896(13) 0.0751(5) Uani 1 1 d .
N1 N 0.0742(3) 0.3185(3) 0.3630(4) 0.0527(12) Uani 1 1 d .
O1 O 0.1161(2) 0.4696(3) 0.2451(3) 0.0630(11) Uani 1 1 d .
O2 O 0.0275(3) 0.4378(3) 0.1192(3) 0.0800(14) Uani 1 1 d .
C1 C 0.0571(3) 0.2401(4) 0.4210(5) 0.0585(15) Uani 1 1 d .
H1 H 0.0819 0.2296 0.4865 0.070 Uiso 1 1 calc R
C2 C 0.0038(4) 0.1751(4) 0.3857(5) 0.0652(17) Uani 1 1 d .
H2 H -0.0065 0.1209 0.4265 0.078 Uiso 1 1 calc R
C3 C -0.0340(3) 0.1905(5) 0.2908(5) 0.0693(18) Uani 1 1 d .
H3 H -0.0703 0.1470 0.2665 0.083 Uiso 1 1 calc R
C4 C -0.0179(3) 0.2710(4) 0.2314(5) 0.0604(16) Uani 1 1 d .
H4 H -0.0436 0.2832 0.1670 0.073 Uiso 1 1 calc R
C5 C 0.0370(3) 0.3336(4) 0.2691(4) 0.0511(14) Uani 1 1 d .
C6 C 0.0616(4) 0.4202(4) 0.2044(5) 0.0585(15) Uani 1 1 d .
C8 C 0.3324(4) 0.4426(6) 0.4919(6) 0.088(2) Uani 1 1 d .
H8A H 0.3566 0.3912 0.4522 0.105 Uiso 1 1 calc R
H8B H 0.3723 0.4845 0.5183 0.105 Uiso 1 1 calc R
C9 C 0.2915(4) 0.4024(5) 0.5846(6) 0.088(2) Uani 1 1 d .
H9A H 0.2807 0.4527 0.6362 0.105 Uiso 1 1 calc R
H9B H 0.3237 0.3557 0.6201 0.105 Uiso 1 1 calc R
C10 C 0.1388(4) 0.3936(5) 0.6463(5) 0.084(2) Uani 1 1 d .
H10A H 0.0931 0.3546 0.6460 0.100 Uiso 1 1 calc R
H10B H 0.1623 0.3872 0.7170 0.100 Uiso 1 1 calc R
C11 C 0.1170(4) 0.4915(5) 0.6310(5) 0.084(2) Uani 1 1 d .
H11A H 0.1569 0.5321 0.6600 0.100 Uiso 1 1 calc R
H11B H 0.0709 0.5037 0.6722 0.100 Uiso 1 1 calc R
C12 C 0.1615(4) 0.6300(4) 0.4796(6) 0.087(2) Uani 1 1 d .
H12A H 0.1502 0.6628 0.4124 0.105 Uiso 1 1 calc R
H12B H 0.1490 0.6729 0.5385 0.105 Uiso 1 1 calc R
C13 C 0.2451(5) 0.6096(4) 0.4833(5) 0.086(2) Uani 1 1 d .
H13A H 0.2599 0.5958 0.5573 0.103 Uiso 1 1 calc R
H13B H 0.2730 0.6657 0.4599 0.103 Uiso 1 1 calc R

loop_
_atom_site_aniso_label
_atom_site_aniso_U_11
_atom_site_aniso_U_22
_atom_site_aniso_U_33
_atom_site_aniso_U_23
_atom_site_aniso_U_13
_atom_site_aniso_U_12
Ru 0.0557(3) 0.0484(3) 0.0397(3) -0.0011(2) -0.0029(2) -0.0064(2)
S1 0.0742(12) 0.0806(11) 0.0566(10) -0.0106(8) 0.0049(9) -0.0284(9)
S2 0.0791(12) 0.0558(9) 0.0470(9) -0.0017(7) -0.0120(8) 0.0048(8)
S3 0.0674(11) 0.0619(10) 0.0664(11) -0.0055(7) 0.0001(9) 0.0079(8)
Cl1 0.0890(13) 0.0773(10) 0.0591(11) -0.0212(8) 0.0108(9) -0.0001(9)
N1 0.059(3) 0.053(3) 0.047(3) 0.001(2) -0.004(2) -0.010(2)
O1 0.081(3) 0.058(3) 0.051(3) 0.0115(18) -0.016(2) -0.017(2)
O2 0.098(4) 0.081(3) 0.061(3) 0.018(2) -0.028(3) -0.015(2)
C1 0.070(4) 0.054(3) 0.052(4) 0.007(3) 0.003(3) -0.008(3)
C2 0.074(4) 0.060(4) 0.062(4) 0.000(3) 0.006(4) -0.018(3)
C3 0.058(4) 0.078(4) 0.072(5) -0.009(4) 0.006(4) -0.024(3)
C4 0.053(4) 0.069(4) 0.059(4) -0.005(3) -0.011(3) -0.010(3)
C5 0.055(4) 0.054(3) 0.044(3) -0.003(3) 0.000(3) 0.003(3)
C6 0.072(4) 0.059(4) 0.044(3) 0.006(3) -0.008(3) -0.001(3)
C8 0.048(4) 0.125(6) 0.090(6) -0.017(5) -0.018(4) -0.003(4)
C9 0.091(6) 0.075(5) 0.097(6) 0.007(4) -0.023(5) 0.003(4)
C10 0.124(6) 0.081(5) 0.046(4) 0.002(3) 0.014(4) 0.009(4)
C11 0.096(6) 0.090(5) 0.065(5) -0.002(4) 0.024(4) 0.008(4)
C12 0.111(7) 0.046(4) 0.105(6) -0.006(3) -0.032(5) 0.014(4)
C13 0.112(7) 0.062(4) 0.083(5) -0.002(3) -0.006(5) -0.023(4)

loop_
_atom_type_symbol
_atom_type_description
_atom_type_scat_dispersion_real
_atom_type_scat_dispersion_imag
_atom_type_scat_source
C C 0.0033 0.0016 'International Tables Vol C Tables 4.2.6.8 and 6.1.1.4'
H H 0.0000 0.0000 'International Tables Vol C Tables 4.2.6.8 and 6.1.1.4'
N N 0.0061 0.0033 'International Tables Vol C Tables 4.2.6.8 and 6.1.1.4'
O O 0.0106 0.0060 'International Tables Vol C Tables 4.2.6.8 and 6.1.1.4'
S S 0.1246 0.1234 'International Tables Vol C Tables 4.2.6.8 and 6.1.1.4'
Cl Cl 0.1484 0.1585 'International Tables Vol C Tables 4.2.6.8 and 6.1.1.4'
Ru Ru -1.2594 0.8363 'International Tables Vol C Tables 4.2.6.8 and 6.1.1.4'

loop_
_geom_angle_atom_site_label_1
_geom_angle_atom_site_label_2
_geom_angle_atom_site_label_3
_geom_angle
N1 Ru O1 78.41(16)
N1 Ru S2 95.87(13)
O1 Ru S2 174.04(12)
N1 Ru S3 98.38(13)
O1 Ru S3 90.43(12)
S2 Ru S3 88.76(6)
N1 Ru S1 172.26(13)
O1 Ru S1 98.27(12)
S2 Ru S1 87.61(6)
S3 Ru S1 88.58(6)
N1 Ru Cl1 86.37(13)
O1 Ru Cl1 88.52(12)
S2 Ru Cl1 92.80(6)
S3 Ru Cl1 174.82(6)
S1 Ru Cl1 86.56(6)
C13 S1 C8 100.1(4)
C13 S1 Ru 106.7(3)
C8 S1 Ru 101.6(2)
C9 S2 C10 101.5(4)
C9 S2 Ru 108.5(2)
C10 S2 Ru 103.9(2)
C12 S3 C11 99.8(3)
C12 S3 Ru 102.8(2)
C11 S3 Ru 105.3(2)
C1 N1 C5 118.6(5)
C1 N1 Ru 127.2(4)
C5 N1 Ru 113.7(3)
C6 O1 Ru 115.4(3)
N1 C1 C2 121.5(6)
C3 C2 C1 119.9(6)
C2 C3 C4 119.2(6)
C3 C4 C5 118.9(6)
N1 C5 C4 121.8(5)
N1 C5 C6 116.2(5)
C4 C5 C6 121.9(5)
O2 C6 O1 125.9(5)
O2 C6 C5 118.1(6)
O1 C6 C5 116.0(5)
C9 C8 S1 113.3(5)
C8 C9 S2 112.0(5)
C11 C10 S2 114.9(5)
C10 C11 S3 114.1(5)
C13 C12 S3 114.8(4)
C12 C13 S1 111.6(5)

loop_
_geom_bond_atom_site_label_1
_geom_bond_atom_site_label_2
_geom_bond_distance
Ru N1 2.102(4)
Ru O1 2.129(4)
Ru S2 2.2476(16)
Ru S3 2.2743(16)
Ru S1 2.2897(17)
Ru Cl1 2.4480(16)
S1 C13 1.796(7)
S1 C8 1.856(7)
S2 C9 1.780(7)
S2 C10 1.817(7)
S3 C12 1.835(7)
S3 C11 1.836(7)
N1 C1 1.347(6)
N1 C5 1.348(6)
O1 C6 1.282(6)
O2 C6 1.236(6)
C1 C2 1.376(7)
C2 C3 1.364(8)
C3 C4 1.376(8)
C4 C5 1.383(7)
C5 C6 1.517(7)
C8 C9 1.464(9)
C10 C11 1.438(8)
C12 C13 1.492(9)
